data_4125497
loop_
_publ_author_name
'Karak, Suvendu'
'Kandambeth, Sharath'
'Biswal, Bishnu P.'
'Sasmal, Himadri Sekhar'
'Kumar, Sushil'
'Pachfule, Pradip'
'Banerjee, Rahul'

_publ_section_title
;
 Constructing Ultraporous Covalent Organic Frameworks in Seconds via an
 Organic Terracotta Process.
;
_journal_issue 5
_journal_name_full 'Journal of the American Chemical Society'
_journal_page_first 1856
_journal_page_last 1862
_journal_paper_doi 10.1021/jacs.6b08815
_journal_volume 139
_journal_year 2017
_chemical_formula_moiety 'C12 H14 N4, 2(C7 H7 O3 S)'
_chemical_formula_sum 'C26 H28 N4 O6 S2'
_chemical_formula_weight 556.64
_space_group_crystal_system monoclinic
_space_group_IT_number 14
_space_group_name_Hall '-P 2yn'
_space_group_name_H-M_alt 'P 1 21/n 1'
_symmetry_space_group_name_Hall '-P 2yn'
_symmetry_space_group_name_H-M 'P 1 21/n 1'
_atom_sites_solution_hydrogens geom
_audit_creation_method SHELXL-2016/4
_cell_angle_alpha 90
_cell_angle_beta 90.221(3)
_cell_angle_gamma 90
_cell_formula_units_Z 4
_cell_length_a 17.4620(6)
_cell_length_b 7.1855(2)
_cell_length_c 22.0942(7)
_cell_measurement_reflns_used 4886
_cell_measurement_temperature 293(2)
_cell_measurement_theta_max 25.00
_cell_measurement_theta_min 3.00
_cell_volume 2772.21(15)
_computing_structure_refinement 'SHELXL-2016/4 (Sheldrick, 2016)'
_diffrn_ambient_temperature 293(2)
_diffrn_measured_fraction_theta_full 0.999
_diffrn_measured_fraction_theta_max 0.999
_diffrn_measurement_device_type 'Supernova (Mo) X-ray source'
_diffrn_measurement_method '\w scans'
_diffrn_radiation_type MoK\a
_diffrn_radiation_wavelength 0.71073
_diffrn_reflns_av_R_equivalents 0.0914
_diffrn_reflns_av_unetI/netI 0.0812
_diffrn_reflns_Laue_measured_fraction_full 0.999
_diffrn_reflns_Laue_measured_fraction_max 0.999
_diffrn_reflns_limit_h_max 20
_diffrn_reflns_limit_h_min -20
_diffrn_reflns_limit_k_max 8
_diffrn_reflns_limit_k_min -8
_diffrn_reflns_limit_l_max 26
_diffrn_reflns_limit_l_min -26
_diffrn_reflns_number 14249
_diffrn_reflns_point_group_measured_fraction_full 0.999
_diffrn_reflns_point_group_measured_fraction_max 0.999
_diffrn_reflns_theta_full 24.996
_diffrn_reflns_theta_max 24.996
_diffrn_reflns_theta_min 2.979
_diffrn_source 'fine focus sealed tube'
_exptl_absorpt_coefficient_mu 0.239
_exptl_absorpt_correction_T_max 0.956
_exptl_absorpt_correction_T_min 0.952
_exptl_absorpt_correction_type multi-scan
_exptl_absorpt_process_details Crysalispro
_exptl_crystal_colour red
_exptl_crystal_density_diffrn 1.334
_exptl_crystal_description block
_exptl_crystal_F_000 1168
_exptl_crystal_size_max 0.210
_exptl_crystal_size_mid 0.190
_exptl_crystal_size_min 0.180
_refine_diff_density_max 1.665
_refine_diff_density_min -0.435
_refine_diff_density_rms 0.130
_refine_ls_extinction_method none
_refine_ls_goodness_of_fit_ref 1.064
_refine_ls_hydrogen_treatment constr
_refine_ls_matrix_type full
_refine_ls_number_parameters 347
_refine_ls_number_reflns 4886
_refine_ls_number_restraints 0
_refine_ls_restrained_S_all 1.064
_refine_ls_R_factor_all 0.1114
_refine_ls_R_factor_gt 0.0925
_refine_ls_shift/su_max 0.002
_refine_ls_shift/su_mean 0.000
_refine_ls_structure_factor_coef Fsqd
_refine_ls_weighting_details 'w=1/[\s^2^(Fo^2^)+(0.1776P)^2^+1.9242P] where P=(Fo^2^+2Fc^2^)/3'
_refine_ls_weighting_scheme calc
_refine_ls_wR_factor_gt 0.2674
_refine_ls_wR_factor_ref 0.2902
_reflns_Friedel_coverage 0.000
_reflns_number_gt 3562
_reflns_number_total 4886
_reflns_threshold_expression 'I > 2\s(I)'
_cod_data_source_file ja6b08815_si_002.cif
_cod_data_source_block PTSA-Azo
_cod_depositor_comments 'Adding full bibliography for 4125492--4125502.cif.'
_cod_database_code 4125497
_shelx_shelxl_version_number 2016/4
_shelx_space_group_comment
;
The symmetry employed for this shelxl refinement is uniquely defined
by the following loop, which should always be used as a source of
symmetry information in preference to the above space-group names.
They are only intended as comments.
;
_shelx_estimated_absorpt_t_min 0.952
_shelx_estimated_absorpt_t_max 0.958

loop_
_space_group_symop_operation_xyz
'x, y, z'
'-x+1/2, y+1/2, -z+1/2'
'-x, -y, -z'
'x-1/2, -y-1/2, z-1/2'

loop_
_atom_site_label
_atom_site_type_symbol
_atom_site_fract_x
_atom_site_fract_y
_atom_site_fract_z
_atom_site_U_iso_or_equiv
_atom_site_adp_type
_atom_site_occupancy
_atom_site_site_symmetry_order
_atom_site_calc_flag
_atom_site_refinement_flags_posn
_atom_site_refinement_flags_adp
C1 C 0.0769(3) 0.6034(8) 0.2016(2) 0.0533(13) Uani 1 1 d . .
H1A H 0.082869 0.716274 0.178841 0.080 Uiso 1 1 calc R U
H1B H 0.025996 0.597857 0.217795 0.080 Uiso 1 1 calc R U
H1C H 0.085228 0.498409 0.175584 0.080 Uiso 1 1 calc R U
C2 C 0.1344(3) 0.5999(6) 0.25286(19) 0.0395(10) Uani 1 1 d . .
C3 C 0.1181(3) 0.6895(7) 0.30727(19) 0.0431(11) Uani 1 1 d . .
H3 H 0.071084 0.748276 0.312051 0.052 Uiso 1 1 calc R U
C4 C 0.1702(3) 0.6925(6) 0.35388(19) 0.0402(10) Uani 1 1 d . .
H4 H 0.158979 0.754867 0.389646 0.048 Uiso 1 1 calc R U
C5 C 0.2390(3) 0.6030(6) 0.34737(18) 0.0357(10) Uani 1 1 d . .
C6 C 0.2561(3) 0.5134(7) 0.2944(2) 0.0453(11) Uani 1 1 d . .
H6 H 0.302661 0.452019 0.290047 0.054 Uiso 1 1 calc R U
C7 C 0.2036(3) 0.5152(7) 0.2478(2) 0.0474(12) Uani 1 1 d . .
H7 H 0.215953 0.456558 0.211558 0.057 Uiso 1 1 calc R U
C8 C 0.4227(6) 0.5070(11) 0.7128(4) 0.112(3) Uani 1 1 d . .
H8A H 0.450197 0.459783 0.678538 0.169 Uiso 1 1 calc R U
H8B H 0.417665 0.639583 0.709327 0.169 Uiso 1 1 calc R U
H8C H 0.372717 0.451314 0.714039 0.169 Uiso 1 1 calc R U
C9 C 0.4655(4) 0.4604(7) 0.7698(3) 0.0614(16) Uani 1 1 d . .
C10 C 0.4352(3) 0.5148(7) 0.8245(3) 0.0649(17) Uani 1 1 d . .
H10 H 0.388144 0.575473 0.825291 0.078 Uiso 1 1 calc R U
C11 C 0.4741(3) 0.4802(6) 0.8790(2) 0.0477(12) Uani 1 1 d . .
H11 H 0.453583 0.518867 0.915696 0.057 Uiso 1 1 calc R U
C12 C 0.5429(3) 0.3882(6) 0.87723(19) 0.0363(10) Uani 1 1 d . .
C13 C 0.5737(3) 0.3319(7) 0.8222(2) 0.0479(12) Uani 1 1 d . .
H13 H 0.620392 0.269881 0.821110 0.058 Uiso 1 1 calc R U
C14 C 0.5346(4) 0.3687(8) 0.7693(2) 0.0621(16) Uani 1 1 d . .
H14 H 0.555317 0.330767 0.732585 0.075 Uiso 1 1 calc R U
C15 C 0.6372(2) 0.9029(5) 0.07737(17) 0.0315(9) Uani 1 1 d . .
C16 C 0.5864(3) 0.9900(6) 0.11581(19) 0.0405(10) Uani 1 1 d . .
H16 H 0.542649 1.047147 0.100387 0.049 Uiso 1 1 calc R U
C17 C 0.6007(3) 0.9919(7) 0.1768(2) 0.0429(11) Uani 1 1 d . .
H17 H 0.566637 1.049654 0.203029 0.051 Uiso 1 1 calc R U
C18 C 0.6665(3) 0.9071(6) 0.19945(18) 0.0377(10) Uani 1 1 d . .
C19 C 0.7174(3) 0.8242(7) 0.1608(2) 0.0481(12) Uani 1 1 d . .
H19 H 0.761907 0.770299 0.175984 0.058 Uiso 1 1 calc R U
C20 C 0.7028(3) 0.8206(7) 0.09938(19) 0.0434(11) Uani 1 1 d . .
H20 H 0.736928 0.763186 0.073125 0.052 Uiso 1 1 calc R U
C21 C 0.6549(3) 0.9384(6) 0.35982(19) 0.0409(11) Uani 1 1 d . .
C22 C 0.6099(3) 1.0368(8) 0.4000(2) 0.0552(14) Uani 1 1 d . .
H22 H 0.571219 1.114041 0.385579 0.066 Uiso 1 1 calc R U
C23 C 0.6222(3) 1.0207(7) 0.4616(2) 0.0497(12) Uani 1 1 d . .
H23 H 0.592030 1.086717 0.488724 0.060 Uiso 1 1 calc R U
C24 C 0.6794(3) 0.9062(6) 0.48219(19) 0.0391(10) Uani 1 1 d . .
C25 C 0.7254(3) 0.8089(7) 0.4431(2) 0.0494(12) Uani 1 1 d . .
H25 H 0.764571 0.733789 0.457833 0.059 Uiso 1 1 calc R U
C26 C 0.7126(3) 0.8242(7) 0.3817(2) 0.0546(13) Uani 1 1 d . .
H26 H 0.742852 0.757417 0.354763 0.066 Uiso 1 1 calc R U
N1 N 0.6211(2) 0.8916(5) 0.01273(15) 0.0343(8) Uani 1 1 d . .
H1D H 0.664910 0.881500 -0.007455 0.041 Uiso 1 1 calc R U
H1E H 0.596569 0.993924 0.000869 0.041 Uiso 1 1 calc R U
H1F H 0.592008 0.792425 0.005288 0.041 Uiso 1 1 calc R U
N2 N 0.6934(2) 0.8883(5) 0.54718(15) 0.0408(9) Uani 1 1 d . .
H2A H 0.743416 0.874405 0.553829 0.049 Uiso 1 1 calc R U
H2B H 0.668509 0.789457 0.561275 0.049 Uiso 1 1 calc R U
H2C H 0.676981 0.990150 0.566004 0.049 Uiso 1 1 calc R U
N3 N 0.6849(2) 0.8926(5) 0.26236(17) 0.0457(10) Uani 1 1 d . .
N4 N 0.6372(2) 0.9628(6) 0.29705(17) 0.0462(10) Uani 1 1 d . .
O1 O 0.3521(2) 0.7823(5) 0.39642(15) 0.0511(9) Uani 1 1 d . .
O2 O 0.2658(2) 0.6233(6) 0.46257(15) 0.0599(10) Uani 1 1 d . .
O3 O 0.3537(2) 0.4473(5) 0.40171(17) 0.0565(10) Uani 1 1 d . .
O4 O 0.54223(19) 0.2196(4) 0.98054(14) 0.0468(8) Uani 1 1 d . .
O5 O 0.66291(19) 0.2521(5) 0.93052(15) 0.0540(9) Uani 1 1 d . .
O6 O 0.6036(2) 0.5188(4) 0.97531(15) 0.0538(9) Uani 1 1 d . .
S1 S 0.30747(7) 0.61383(16) 0.40650(5) 0.0394(4) Uani 1 1 d . .
S2 S 0.59161(6) 0.34324(14) 0.94586(5) 0.0362(4) Uani 1 1 d . .

loop_
_atom_site_aniso_label
_atom_site_aniso_U_11
_atom_site_aniso_U_22
_atom_site_aniso_U_33
_atom_site_aniso_U_23
_atom_site_aniso_U_13
_atom_site_aniso_U_12
C1 0.057(3) 0.059(3) 0.044(3) -0.002(2) 0.000(2) 0.006(3)
C2 0.049(3) 0.032(2) 0.038(2) -0.0003(18) 0.0025(19) 0.001(2)
C3 0.047(3) 0.040(3) 0.042(2) 0.0016(19) 0.007(2) 0.009(2)
C4 0.047(3) 0.037(2) 0.036(2) -0.0013(18) 0.0041(19) 0.008(2)
C5 0.044(3) 0.029(2) 0.033(2) 0.0017(16) 0.0037(18) -0.003(2)
C6 0.048(3) 0.042(3) 0.046(2) -0.008(2) 0.005(2) 0.010(2)
C7 0.055(3) 0.046(3) 0.041(2) -0.012(2) 0.005(2) 0.007(2)
C8 0.153(8) 0.082(5) 0.101(6) 0.034(4) -0.078(6) -0.047(5)
C9 0.077(4) 0.041(3) 0.065(3) 0.015(3) -0.030(3) -0.022(3)
C10 0.052(3) 0.044(3) 0.099(5) 0.025(3) -0.022(3) -0.002(3)
C11 0.048(3) 0.035(2) 0.061(3) 0.010(2) 0.000(2) 0.000(2)
C12 0.043(3) 0.025(2) 0.041(2) 0.0032(17) -0.0038(19) -0.0060(19)
C13 0.060(3) 0.038(3) 0.047(3) -0.005(2) -0.004(2) 0.002(2)
C14 0.095(5) 0.046(3) 0.046(3) -0.003(2) -0.008(3) -0.016(3)
C15 0.038(2) 0.023(2) 0.033(2) 0.0020(15) -0.0008(17) -0.0021(17)
C16 0.042(2) 0.039(2) 0.041(2) -0.0017(18) -0.0033(19) 0.008(2)
C17 0.044(3) 0.044(3) 0.041(2) -0.0072(19) 0.0033(19) 0.007(2)
C18 0.042(2) 0.037(2) 0.034(2) -0.0002(17) -0.0037(18) -0.004(2)
C19 0.047(3) 0.053(3) 0.044(3) 0.001(2) -0.006(2) 0.010(2)
C20 0.044(3) 0.046(3) 0.040(2) -0.0057(19) 0.003(2) 0.009(2)
C21 0.050(3) 0.040(2) 0.033(2) -0.0016(18) -0.0100(19) 0.000(2)
C22 0.059(3) 0.060(3) 0.047(3) -0.003(2) -0.010(2) 0.021(3)
C23 0.049(3) 0.057(3) 0.043(2) -0.004(2) 0.001(2) 0.015(2)
C24 0.047(3) 0.034(2) 0.036(2) 0.0003(17) -0.0048(19) -0.002(2)
C25 0.060(3) 0.050(3) 0.039(2) 0.000(2) -0.011(2) 0.016(3)
C26 0.066(3) 0.055(3) 0.043(3) -0.012(2) -0.003(2) 0.017(3)
N1 0.039(2) 0.0274(18) 0.0361(18) -0.0007(14) -0.0028(15) -0.0027(16)
N2 0.049(2) 0.040(2) 0.0334(18) 0.0002(15) -0.0023(16) 0.0037(18)
N3 0.053(2) 0.045(2) 0.039(2) -0.0015(17) -0.0044(18) 0.002(2)
N4 0.055(3) 0.046(2) 0.038(2) 0.0006(17) -0.0039(18) 0.002(2)
O1 0.054(2) 0.0421(19) 0.057(2) -0.0041(15) 0.0011(16) -0.0089(17)
O2 0.047(2) 0.091(3) 0.0426(19) -0.0013(17) 0.0015(15) -0.0107(19)
O3 0.058(2) 0.0385(19) 0.073(2) 0.0018(16) -0.0122(18) 0.0070(17)
O4 0.0488(19) 0.0395(18) 0.0521(18) 0.0118(14) -0.0033(15) -0.0036(16)
O5 0.0460(19) 0.061(2) 0.054(2) -0.0084(16) -0.0083(15) 0.0098(18)
O6 0.079(3) 0.0350(18) 0.0471(18) -0.0069(14) -0.0062(17) -0.0084(18)
S1 0.0420(7) 0.0351(7) 0.0411(7) 0.0013(4) 0.0012(5) -0.0015(5)
S2 0.0414(7) 0.0277(6) 0.0394(6) -0.0012(4) -0.0033(5) -0.0007(5)

loop_
_atom_type_symbol
_atom_type_description
_atom_type_scat_dispersion_real
_atom_type_scat_dispersion_imag
_atom_type_scat_source
C C 0.0033 0.0016 'International Tables Vol C Tables 4.2.6.8 and 6.1.1.4'
H H 0.0000 0.0000 'International Tables Vol C Tables 4.2.6.8 and 6.1.1.4'
N N 0.0061 0.0033 'International Tables Vol C Tables 4.2.6.8 and 6.1.1.4'
O O 0.0106 0.0060 'International Tables Vol C Tables 4.2.6.8 and 6.1.1.4'
S S 0.1246 0.1234 'International Tables Vol C Tables 4.2.6.8 and 6.1.1.4'

loop_
_geom_angle_atom_site_label_1
_geom_angle_atom_site_label_2
_geom_angle_atom_site_label_3
_geom_angle
C7 C2 C3 117.6(4)
C7 C2 C1 122.3(4)
C3 C2 C1 120.1(4)
C4 C3 C2 121.2(4)
C5 C4 C3 119.5(4)
C4 C5 C6 120.3(4)
C4 C5 S1 119.5(3)
C6 C5 S1 120.1(4)
C5 C6 C7 119.2(4)
C2 C7 C6 122.1(4)
C14 C9 C10 118.9(5)
C14 C9 C8 122.3(7)
C10 C9 C8 118.7(7)
C9 C10 C11 121.1(5)
C12 C11 C10 118.8(5)
C11 C12 C13 120.4(4)
C11 C12 S2 118.9(4)
C13 C12 S2 120.7(4)
C14 C13 C12 119.6(5)
C9 C14 C13 121.1(5)
C20 C15 C16 120.9(4)
C20 C15 N1 118.6(4)
C16 C15 N1 120.4(4)
C17 C16 C15 119.6(4)
C16 C17 C18 119.8(4)
C19 C18 C17 120.2(4)
C19 C18 N3 115.5(4)
C17 C18 N3 124.3(4)
C18 C19 C20 120.2(4)
C15 C20 C19 119.3(4)
C22 C21 C26 119.6(4)
C22 C21 N4 116.0(4)
C26 C21 N4 124.4(4)
C23 C22 C21 120.2(5)
C24 C23 C22 119.2(4)
C23 C24 C25 121.6(4)
C23 C24 N2 119.9(4)
C25 C24 N2 118.5(4)
C24 C25 C26 119.1(4)
C25 C26 C21 120.3(5)
N4 N3 C18 115.0(4)
N3 N4 C21 113.9(4)
O2 S1 O3 112.7(2)
O2 S1 O1 111.4(2)
O3 S1 O1 112.1(2)
O2 S1 C5 107.2(2)
O3 S1 C5 106.6(2)
O1 S1 C5 106.5(2)
O6 S2 O5 112.3(2)
O6 S2 O4 112.5(2)
O5 S2 O4 111.0(2)
O6 S2 C12 107.3(2)
O5 S2 C12 107.1(2)
O4 S2 C12 106.2(2)

loop_
_geom_bond_atom_site_label_1
_geom_bond_atom_site_label_2
_geom_bond_distance
C1 C2 1.511(7)
C2 C7 1.358(7)
C2 C3 1.394(6)
C3 C4 1.372(6)
C4 C5 1.370(6)
C5 C6 1.369(6)
C5 S1 1.770(4)
C6 C7 1.377(7)
C8 C9 1.500(8)
C9 C14 1.375(9)
C9 C10 1.378(9)
C10 C11 1.402(7)
C11 C12 1.372(7)
C12 C13 1.392(7)
C12 S2 1.766(4)
C13 C14 1.376(7)
C15 C20 1.377(6)
C15 C16 1.381(6)
C15 N1 1.457(5)
C16 C17 1.370(6)
C17 C18 1.391(7)
C18 C19 1.371(7)
C18 N3 1.429(5)
C19 C20 1.380(6)
C21 C22 1.383(7)
C21 C26 1.384(7)
C21 N4 1.431(5)
C22 C23 1.381(7)
C23 C24 1.370(7)
C24 C25 1.373(7)
C24 N2 1.462(5)
C25 C26 1.379(7)
N3 N4 1.241(6)
O1 S1 1.458(3)
O2 S1 1.441(3)
O3 S1 1.447(4)
O4 S2 1.458(3)
O5 S2 1.448(3)
O6 S2 1.435(3)
